data_4338038
loop_
_publ_author_name
'Langdon-Jones, Emily E'
'Symonds, Nadine O.'
'Yates, Sara E.'
'Hayes, Anthony J.'
'Lloyd, David'
'Williams, Rebecca'
'Coles, Simon J.'
'Horton, Peter N.'
'Pope, Simon J. A.'

_publ_section_title
;
 Fluorescent Rhenium-Naphthalimide Conjugates as Cellular Imaging Agents.
;
_journal_issue 7
_journal_name_full 'Inorganic chemistry'
_journal_page_first 3788
_journal_paper_doi 10.1021/ic500142z
_journal_volume 53
_journal_year 2014
_chemical_formula_moiety 'C30 H29 N5 O4'
_chemical_formula_sum 'C30 H29 N5 O4'
_chemical_formula_weight 523.58
_chemical_name_systematic
;
 ?
;
_space_group_crystal_system monoclinic
_space_group_IT_number 14
_space_group_name_Hall '-P 2yn'
_space_group_name_H-M_alt 'P 1 21/n 1'
_symmetry_space_group_name_Hall '-P 2yn'
_symmetry_space_group_name_H-M 'P 1 21/n 1'
_atom_sites_solution_hydrogens geom
_audit_creation_method SHELXL-2013
_cell_angle_alpha 90
_cell_angle_beta 92.598(2)
_cell_angle_gamma 90
_cell_formula_units_Z 4
_cell_length_a 4.8867(2)
_cell_length_b 33.784(2)
_cell_length_c 14.9055(10)
_cell_measurement_reflns_used 27298
_cell_measurement_temperature 100(2)
_cell_measurement_theta_max 27.5
_cell_measurement_theta_min 2.4
_cell_volume 2458.3(2)
_computing_cell_refinement
;
CrystalClear-SM Expert 3.1 b26 (Rigaku, 2013)
;
_computing_data_collection
;
CrystalClear-SM Expert 3.1 b26 (Rigaku, 2013)
;
_computing_data_reduction
;
CrystalClear-SM Expert 3.1 b26 (Rigaku, 2013)
;
_computing_molecular_graphics 'ORTEP3 for Windows (Farrugia, 1997)'
_computing_publication_material 'WINGX (Farrugia, 1998)'
_computing_structure_refinement 'SHELXL-2013 (Sheldrick, 2013)'
_computing_structure_solution 'SHELXS-97 (Sheldrick, 2008)'
_diffrn_ambient_temperature 100(2)
_diffrn_detector 'CCD plate'
_diffrn_detector_area_resol_mean 28.5714
_diffrn_detector_type 'Rigaku HG Saturn724+ (2x2 bin mode)'
_diffrn_measured_fraction_theta_full 0.986
_diffrn_measured_fraction_theta_max 0.988
_diffrn_measurement_device 'four-circle \k goniometer'
_diffrn_measurement_device_type 'Rigaku AFC12 (Right)'
_diffrn_measurement_method 'profile data from \w-scans'
_diffrn_measurement_specimen_support 'MiTeGen MicroMesh'
_diffrn_radiation_collimation 'Confocal mirrors, HF Varimax '
_diffrn_radiation_type MoK\a
_diffrn_radiation_wavelength 0.71075
_diffrn_reflns_av_R_equivalents 0.0527
_diffrn_reflns_av_unetI/netI 0.0289
_diffrn_reflns_Laue_measured_fraction_full 0.986
_diffrn_reflns_Laue_measured_fraction_max 0.988
_diffrn_reflns_limit_h_max 6
_diffrn_reflns_limit_h_min -5
_diffrn_reflns_limit_k_max 43
_diffrn_reflns_limit_k_min -43
_diffrn_reflns_limit_l_max 19
_diffrn_reflns_limit_l_min -19
_diffrn_reflns_number 27085
_diffrn_reflns_point_group_measured_fraction_full 0.986
_diffrn_reflns_point_group_measured_fraction_max 0.988
_diffrn_reflns_theta_full 25.242
_diffrn_reflns_theta_max 27.482
_diffrn_reflns_theta_min 2.990
_diffrn_source 'Rotating Anode'
_diffrn_source_current 55.0
_diffrn_source_power 2.475
_diffrn_source_voltage 45.0
_exptl_absorpt_coefficient_mu 0.096
_exptl_absorpt_correction_T_max 1.000
_exptl_absorpt_correction_T_min 0.706
_exptl_absorpt_correction_type multi-scan
_exptl_absorpt_process_details
;
CrystalClear-SM Expert 3.1 b26 (Rigaku, 2013)
;
_exptl_crystal_colour yellow
_exptl_crystal_density_diffrn 1.415
_exptl_crystal_description Plate
_exptl_crystal_F_000 1104
_exptl_crystal_size_max 0.220
_exptl_crystal_size_mid 0.130
_exptl_crystal_size_min 0.020
_refine_diff_density_max 0.340
_refine_diff_density_min -0.216
_refine_diff_density_rms 0.047
_refine_ls_extinction_method none
_refine_ls_goodness_of_fit_ref 1.027
_refine_ls_hydrogen_treatment constr
_refine_ls_matrix_type full
_refine_ls_number_parameters 353
_refine_ls_number_reflns 5588
_refine_ls_number_restraints 0
_refine_ls_restrained_S_all 1.027
_refine_ls_R_factor_all 0.0534
_refine_ls_R_factor_gt 0.0417
_refine_ls_shift/su_max 0.001
_refine_ls_shift/su_mean 0.000
_refine_ls_structure_factor_coef Fsqd
_refine_ls_weighting_details 'w=1/[\s^2^(Fo^2^)+(0.0685P)^2^+0.4971P] where P=(Fo^2^+2Fc^2^)/3'
_refine_ls_weighting_scheme calc
_refine_ls_wR_factor_gt 0.1108
_refine_ls_wR_factor_ref 0.1196
_reflns_Friedel_coverage 0.000
_reflns_number_gt 4531
_reflns_number_total 5588
_reflns_threshold_expression 'I > 2\s(I)'
_cod_data_source_file ic500142z_si_001.cif
_cod_data_source_block shelxl
_cod_depositor_comments
;
The following automatic conversions were performed:

'_exptl_absorpt_correction_type' value 'Multi-scan' changed to
'multi-scan' according to
/usr/data/users/saulius/automatic-downloads/rss-feeds/ACS/lib/dictionaries/cif_core.dic
dictionary named 'cif_core.dic' version 2.4.2 from 2011-04-26.

Automatic conversion script
Id: cif_fix_values 2281 2013-09-26 08:29:07Z andrius 

 Adding full bibliography for 4338038.cif.
;
_cod_database_code 4338038
_shelx_space_group_comment
;
The symmetry employed for this shelxl refinement is uniquely defined
by the following loop, which should always be used as a source of
symmetry information in preference to the above space-group names.
They are only intended as comments.
;
_shelx_estimated_absorpt_t_min 0.979
_shelx_estimated_absorpt_t_max 0.998
_shelxl_version_number 2013-3

loop_
_space_group_symop_operation_xyz
'x, y, z'
'-x+1/2, y+1/2, -z+1/2'
'-x, -y, -z'
'x-1/2, -y-1/2, z-1/2'

loop_
_atom_site_label
_atom_site_type_symbol
_atom_site_fract_x
_atom_site_fract_y
_atom_site_fract_z
_atom_site_U_iso_or_equiv
_atom_site_adp_type
_atom_site_occupancy
_atom_site_site_symmetry_order
_atom_site_calc_flag
_atom_site_refinement_flags_posn
_atom_site_refinement_flags_adp
C1 C 1.0935(3) 0.52841(3) 0.31261(8) 0.0217(2) Uani 1 1 d . .
C2 C 0.9309(3) 0.52250(4) 0.38512(8) 0.0235(3) Uani 1 1 d . .
H2 H 0.9464 0.5402 0.4346 0.028 Uiso 1 1 calc R U
C3 C 0.7456(3) 0.49133(4) 0.38741(8) 0.0238(3) Uani 1 1 d . .
H3 H 0.6371 0.4881 0.4382 0.029 Uiso 1 1 calc R U
C4 C 0.7164(3) 0.46447(4) 0.31562(8) 0.0223(3) Uani 1 1 d . .
C5 C 0.8507(3) 0.44612(4) 0.16109(9) 0.0255(3) Uani 1 1 d . .
H5 H 0.7259 0.4246 0.1605 0.031 Uiso 1 1 calc R U
C6 C 1.0018(3) 0.45283(4) 0.08732(9) 0.0273(3) Uani 1 1 d . .
H6 H 0.9787 0.4362 0.0361 0.033 Uiso 1 1 calc R U
C7 C 1.1903(3) 0.48410(4) 0.08734(9) 0.0254(3) Uani 1 1 d . .
H7 H 1.2973 0.4884 0.0366 0.030 Uiso 1 1 calc R U
C8 C 1.2204(3) 0.50867(4) 0.16128(8) 0.0230(3) Uani 1 1 d . .
C9 C 1.0647(2) 0.50260(4) 0.23771(8) 0.0216(2) Uani 1 1 d . .
C10 C 0.8762(2) 0.47056(4) 0.23792(8) 0.0221(3) Uani 1 1 d . .
C11 C 1.2886(3) 0.56107(4) 0.31271(8) 0.0232(3) Uani 1 1 d . .
C13 C 1.4144(3) 0.54191(4) 0.15856(9) 0.0245(3) Uani 1 1 d . .
C16 C 1.6288(3) 0.59851(4) 0.23330(9) 0.0249(3) Uani 1 1 d . .
H16A H 1.7790 0.5924 0.1931 0.030 Uiso 1 1 calc R U
H16B H 1.7110 0.6037 0.2941 0.030 Uiso 1 1 calc R U
C17 C 1.4760(3) 0.63500(4) 0.19944(8) 0.0242(3) Uani 1 1 d . .
C19 C 1.5230(3) 0.70363(4) 0.17490(9) 0.0283(3) Uani 1 1 d . .
H19A H 1.3719 0.7120 0.2126 0.034 Uiso 1 1 calc R U
H19B H 1.4495 0.7005 0.1123 0.034 Uiso 1 1 calc R U
C20 C 1.7488(3) 0.73386(4) 0.17920(10) 0.0340(3) Uani 1 1 d . .
H20A H 1.8215 0.7364 0.2413 0.051 Uiso 1 1 calc R U
H20B H 1.6765 0.7595 0.1583 0.051 Uiso 1 1 calc R U
H20C H 1.8956 0.7254 0.1408 0.051 Uiso 1 1 calc R U
C22 C 0.3693(3) 0.42518(4) 0.39185(9) 0.0249(3) Uani 1 1 d . .
H22A H 0.2498 0.4482 0.4026 0.030 Uiso 1 1 calc R U
H22B H 0.4828 0.4200 0.4473 0.030 Uiso 1 1 calc R U
C23 C 0.1962(3) 0.38910(4) 0.36739(9) 0.0253(3) Uani 1 1 d . .
H23A H 0.0710 0.3836 0.4163 0.030 Uiso 1 1 calc R U
H23B H 0.0831 0.3947 0.3121 0.030 Uiso 1 1 calc R U
C25 C 0.4818(3) 0.33642(4) 0.43661(9) 0.0269(3) Uani 1 1 d . .
H25A H 0.5838 0.3571 0.4713 0.032 Uiso 1 1 calc R U
H25B H 0.6151 0.3158 0.4208 0.032 Uiso 1 1 calc R U
C26 C 0.2746(3) 0.31801(4) 0.49652(9) 0.0253(3) Uani 1 1 d . .
C27 C 0.1543(3) 0.34046(4) 0.56222(9) 0.0294(3) Uani 1 1 d . .
H27 H 0.2072 0.3673 0.5716 0.035 Uiso 1 1 calc R U
C28 C -0.0425(3) 0.32362(4) 0.61368(9) 0.0329(3) Uani 1 1 d . .
H28 H -0.1268 0.3385 0.6589 0.039 Uiso 1 1 calc R U
C29 C -0.1145(3) 0.28456(4) 0.59814(9) 0.0309(3) Uani 1 1 d . .
H29 H -0.2512 0.2721 0.6317 0.037 Uiso 1 1 calc R U
C30 C 0.0170(3) 0.26407(4) 0.53266(10) 0.0311(3) Uani 1 1 d . .
H30 H -0.0309 0.2371 0.5232 0.037 Uiso 1 1 calc R U
C32 C 0.2281(3) 0.32550(4) 0.29458(9) 0.0305(3) Uani 1 1 d . .
H32A H 0.0395 0.3218 0.3147 0.037 Uiso 1 1 calc R U
H32B H 0.3243 0.2998 0.3014 0.037 Uiso 1 1 calc R U
C33 C 0.2126(3) 0.33662(4) 0.19572(9) 0.0278(3) Uani 1 1 d . .
C34 C 0.0259(3) 0.31630(5) 0.13960(11) 0.0406(4) Uani 1 1 d . .
H34 H -0.0934 0.2972 0.1637 0.049 Uiso 1 1 calc R U
C35 C 0.0152(4) 0.32404(6) 0.04856(11) 0.0441(4) Uani 1 1 d . .
H35 H -0.1098 0.3102 0.0092 0.053 Uiso 1 1 calc R U
C36 C 0.1884(3) 0.35207(5) 0.01573(10) 0.0348(3) Uani 1 1 d . .
H36 H 0.1860 0.3581 -0.0466 0.042 Uiso 1 1 calc R U
C37 C 0.3647(3) 0.37106(5) 0.07556(10) 0.0373(3) Uani 1 1 d . .
H37 H 0.4835 0.3905 0.0527 0.045 Uiso 1 1 calc R U
N12 N 1.4447(2) 0.56481(3) 0.23650(7) 0.0235(2) Uani 1 1 d . .
N21 N 0.5433(2) 0.43342(3) 0.31795(7) 0.0246(2) Uani 1 1 d . .
H21 H 0.5357 0.4172 0.2718 0.030 Uiso 1 1 calc R U
N24 N 0.3669(2) 0.35428(3) 0.35300(7) 0.0255(2) Uani 1 1 d . .
N31 N 0.2081(2) 0.27974(3) 0.48155(8) 0.0289(3) Uani 1 1 d . .
N38 N 0.3806(3) 0.36395(4) 0.16477(8) 0.0349(3) Uani 1 1 d . .
O6 O 1.3208(2) 0.58508(3) 0.37412(6) 0.0293(2) Uani 1 1 d . .
O14 O 1.5446(2) 0.55006(3) 0.09314(6) 0.0315(2) Uani 1 1 d . .
O18 O 1.2448(2) 0.63561(3) 0.16872(7) 0.0332(2) Uani 1 1 d . .
O19 O 1.63869(19) 0.66664(3) 0.20763(6) 0.0267(2) Uani 1 1 d . .

loop_
_atom_site_aniso_label
_atom_site_aniso_U_11
_atom_site_aniso_U_22
_atom_site_aniso_U_33
_atom_site_aniso_U_23
_atom_site_aniso_U_13
_atom_site_aniso_U_12
C1 0.0215(6) 0.0223(5) 0.0211(6) 0.0015(4) -0.0017(5) 0.0023(5)
C2 0.0251(6) 0.0239(6) 0.0212(6) -0.0010(5) -0.0020(5) 0.0040(5)
C3 0.0232(6) 0.0269(6) 0.0213(6) 0.0017(5) 0.0016(5) 0.0029(5)
C4 0.0194(6) 0.0235(6) 0.0236(6) 0.0024(5) -0.0027(5) 0.0033(4)
C5 0.0248(6) 0.0264(6) 0.0248(6) -0.0007(5) -0.0023(5) -0.0021(5)
C6 0.0298(7) 0.0294(6) 0.0226(6) -0.0039(5) -0.0009(5) -0.0008(5)
C7 0.0242(6) 0.0299(6) 0.0219(6) 0.0001(5) 0.0002(5) 0.0006(5)
C8 0.0215(6) 0.0243(6) 0.0231(6) 0.0010(5) -0.0017(5) 0.0027(5)
C9 0.0200(6) 0.0227(6) 0.0216(6) 0.0013(4) -0.0032(4) 0.0034(4)
C10 0.0202(6) 0.0232(6) 0.0226(6) 0.0015(4) -0.0019(5) 0.0031(5)
C11 0.0239(6) 0.0234(6) 0.0222(6) 0.0008(5) -0.0027(5) 0.0033(5)
C13 0.0227(6) 0.0273(6) 0.0231(6) 0.0006(5) -0.0012(5) 0.0016(5)
C16 0.0231(6) 0.0244(6) 0.0266(6) 0.0014(5) -0.0031(5) -0.0026(5)
C17 0.0232(6) 0.0279(6) 0.0214(6) 0.0004(5) 0.0006(5) -0.0014(5)
C19 0.0275(7) 0.0268(6) 0.0302(7) 0.0056(5) -0.0018(5) 0.0046(5)
C20 0.0377(8) 0.0260(6) 0.0370(8) 0.0045(5) -0.0100(6) 0.0003(6)
C22 0.0240(6) 0.0266(6) 0.0241(6) 0.0026(5) 0.0019(5) 0.0016(5)
C23 0.0226(6) 0.0274(6) 0.0257(6) 0.0041(5) -0.0009(5) 0.0016(5)
C25 0.0242(6) 0.0275(6) 0.0284(7) 0.0034(5) -0.0039(5) 0.0020(5)
C26 0.0258(6) 0.0258(6) 0.0234(6) 0.0025(5) -0.0071(5) 0.0022(5)
C27 0.0381(8) 0.0263(6) 0.0232(6) -0.0012(5) -0.0052(5) 0.0008(5)
C28 0.0395(8) 0.0355(7) 0.0233(6) -0.0014(5) 0.0000(6) 0.0061(6)
C29 0.0315(7) 0.0370(7) 0.0238(6) 0.0043(5) -0.0027(5) -0.0009(6)
C30 0.0348(7) 0.0281(6) 0.0300(7) 0.0002(5) -0.0037(6) -0.0031(5)
C32 0.0337(7) 0.0284(6) 0.0289(7) 0.0019(5) -0.0028(5) -0.0023(5)
C33 0.0273(7) 0.0282(6) 0.0278(7) -0.0010(5) -0.0008(5) 0.0037(5)
C34 0.0375(8) 0.0502(9) 0.0335(8) 0.0015(7) -0.0038(6) -0.0123(7)
C35 0.0385(9) 0.0602(10) 0.0326(8) -0.0048(7) -0.0083(6) -0.0104(8)
C36 0.0369(8) 0.0422(8) 0.0253(7) -0.0026(6) -0.0003(6) 0.0057(6)
C37 0.0420(9) 0.0424(8) 0.0274(7) 0.0012(6) 0.0007(6) -0.0062(7)
N12 0.0234(5) 0.0238(5) 0.0230(5) 0.0009(4) -0.0018(4) -0.0019(4)
N21 0.0247(5) 0.0259(5) 0.0232(5) -0.0003(4) 0.0017(4) -0.0008(4)
N24 0.0260(6) 0.0248(5) 0.0252(5) 0.0019(4) -0.0032(4) 0.0008(4)
N31 0.0312(6) 0.0267(5) 0.0287(6) -0.0009(4) -0.0006(5) 0.0004(4)
N38 0.0393(7) 0.0393(6) 0.0258(6) 0.0010(5) -0.0020(5) -0.0064(5)
O6 0.0348(5) 0.0266(5) 0.0263(5) -0.0045(4) -0.0003(4) -0.0033(4)
O14 0.0316(5) 0.0368(5) 0.0263(5) -0.0007(4) 0.0054(4) -0.0067(4)
O18 0.0236(5) 0.0354(5) 0.0400(6) 0.0065(4) -0.0045(4) -0.0014(4)
O19 0.0262(5) 0.0234(4) 0.0298(5) 0.0036(4) -0.0058(4) 0.0000(3)

loop_
_atom_type_symbol
_atom_type_description
_atom_type_scat_dispersion_real
_atom_type_scat_dispersion_imag
_atom_type_scat_source
C C 0.0033 0.0016 'International Tables Vol C Tables 4.2.6.8 and 6.1.1.4'
H H 0.0000 0.0000 'International Tables Vol C Tables 4.2.6.8 and 6.1.1.4'
N N 0.0061 0.0033 'International Tables Vol C Tables 4.2.6.8 and 6.1.1.4'
O O 0.0106 0.0060 'International Tables Vol C Tables 4.2.6.8 and 6.1.1.4'

loop_
_geom_angle_atom_site_label_1
_geom_angle_atom_site_label_2
_geom_angle_atom_site_label_3
_geom_angle
C2 C1 C9 119.05(12)
C2 C1 C11 120.44(11)
C9 C1 C11 120.50(11)
C1 C2 C3 121.73(12)
C1 C2 H2 119.1
C3 C2 H2 119.1
C2 C3 C4 120.94(12)
C2 C3 H3 119.5
C4 C3 H3 119.5
N21 C4 C3 121.65(12)
N21 C4 C10 119.67(11)
C3 C4 C10 118.69(11)
C6 C5 C10 121.51(12)
C6 C5 H5 119.2
C10 C5 H5 119.2
C5 C6 C7 120.15(12)
C5 C6 H6 119.9
C7 C6 H6 119.9
C8 C7 C6 119.93(12)
C8 C7 H7 120.0
C6 C7 H7 120.0
C7 C8 C9 120.92(12)
C7 C8 C13 118.80(12)
C9 C8 C13 120.27(11)
C8 C9 C1 120.48(11)
C8 C9 C10 119.00(11)
C1 C9 C10 120.52(12)
C5 C10 C9 118.48(12)
C5 C10 C4 122.49(12)
C9 C10 C4 119.03(11)
O6 C11 N12 119.23(12)
O6 C11 C1 124.22(12)
N12 C11 C1 116.54(11)
O14 C13 N12 120.00(12)
O14 C13 C8 123.67(12)
N12 C13 C8 116.32(11)
N12 C16 C17 110.58(10)
N12 C16 H16A 109.5
C17 C16 H16A 109.5
N12 C16 H16B 109.5
C17 C16 H16B 109.5
H16A C16 H16B 108.1
O18 C17 O19 124.60(12)
O18 C17 C16 125.62(12)
O19 C17 C16 109.78(10)
O19 C19 C20 107.32(11)
O19 C19 H19A 110.2
C20 C19 H19A 110.2
O19 C19 H19B 110.2
C20 C19 H19B 110.2
H19A C19 H19B 108.5
C19 C20 H20A 109.5
C19 C20 H20B 109.5
H20A C20 H20B 109.5
C19 C20 H20C 109.5
H20A C20 H20C 109.5
H20B C20 H20C 109.5
N21 C22 C23 108.16(10)
N21 C22 H22A 110.1
C23 C22 H22A 110.1
N21 C22 H22B 110.1
C23 C22 H22B 110.1
H22A C22 H22B 108.4
N24 C23 C22 111.42(10)
N24 C23 H23A 109.3
C22 C23 H23A 109.3
N24 C23 H23B 109.3
C22 C23 H23B 109.3
H23A C23 H23B 108.0
N24 C25 C26 115.34(11)
N24 C25 H25A 108.4
C26 C25 H25A 108.4
N24 C25 H25B 108.4
C26 C25 H25B 108.4
H25A C25 H25B 107.5
N31 C26 C27 122.20(13)
N31 C26 C25 117.31(12)
C27 C26 C25 120.47(12)
C28 C27 C26 119.62(13)
C28 C27 H27 120.2
C26 C27 H27 120.2
C27 C28 C29 118.62(13)
C27 C28 H28 120.7
C29 C28 H28 120.7
C30 C29 C28 118.31(14)
C30 C29 H29 120.8
C28 C29 H29 120.8
N31 C30 C29 124.27(13)
N31 C30 H30 117.9
C29 C30 H30 117.9
N24 C32 C33 114.66(11)
N24 C32 H32A 108.6
C33 C32 H32A 108.6
N24 C32 H32B 108.6
C33 C32 H32B 108.6
H32A C32 H32B 107.6
N38 C33 C34 122.13(13)
N38 C33 C32 120.20(12)
C34 C33 C32 117.63(13)
C35 C34 C33 119.48(15)
C35 C34 H34 120.3
C33 C34 H34 120.3
C36 C35 C34 118.94(15)
C36 C35 H35 120.5
C34 C35 H35 120.5
C37 C36 C35 118.00(14)
C37 C36 H36 121.0
C35 C36 H36 121.0
N38 C37 C36 124.35(15)
N38 C37 H37 117.8
C36 C37 H37 117.8
C13 N12 C11 125.62(11)
C13 N12 C16 116.66(11)
C11 N12 C16 117.22(10)
C4 N21 C22 124.01(11)
C4 N21 H21 118.0
C22 N21 H21 118.0
C32 N24 C23 111.85(11)
C32 N24 C25 112.50(10)
C23 N24 C25 113.78(11)
C30 N31 C26 116.95(12)
C33 N38 C37 117.10(13)
C17 O19 C19 116.03(10)

loop_
_geom_bond_atom_site_label_1
_geom_bond_atom_site_label_2
_geom_bond_distance
C1 C2 1.3846(18)
C1 C9 1.4186(17)
C1 C11 1.4581(17)
C2 C3 1.3905(18)
C2 H2 0.9500
C3 C4 1.4051(18)
C3 H3 0.9500
C4 N21 1.3488(16)
C4 C10 1.4409(18)
C5 C6 1.3709(19)
C5 C10 1.4125(18)
C5 H5 0.9500
C6 C7 1.4017(18)
C6 H6 0.9500
C7 C8 1.3823(18)
C7 H7 0.9500
C8 C9 1.4134(18)
C8 C13 1.4713(17)
C9 C10 1.4213(17)
C11 O6 1.2278(15)
C11 N12 1.4024(17)
C13 O14 1.2196(16)
C13 N12 1.3981(16)
C16 N12 1.4534(16)
C16 C17 1.5157(17)
C16 H16A 0.9900
C16 H16B 0.9900
C17 O18 1.1997(16)
C17 O19 1.3345(15)
C19 O19 1.4471(15)
C19 C20 1.503(2)
C19 H19A 0.9900
C19 H19B 0.9900
C20 H20A 0.9800
C20 H20B 0.9800
C20 H20C 0.9800
C22 N21 1.4489(16)
C22 C23 1.5187(18)
C22 H22A 0.9900
C22 H22B 0.9900
C23 N24 1.4638(16)
C23 H23A 0.9900
C23 H23B 0.9900
C25 N24 1.4729(16)
C25 C26 1.5136(19)
C25 H25A 0.9900
C25 H25B 0.9900
C26 N31 1.3494(17)
C26 C27 1.3900(19)
C27 C28 1.380(2)
C27 H27 0.9500
C28 C29 1.383(2)
C28 H28 0.9500
C29 C30 1.379(2)
C29 H29 0.9500
C30 N31 1.3405(19)
C30 H30 0.9500
C32 N24 1.4527(17)
C32 C33 1.5192(19)
C32 H32A 0.9900
C32 H32B 0.9900
C33 N38 1.3318(19)
C33 C34 1.391(2)
C34 C35 1.381(2)
C34 H34 0.9500
C35 C36 1.375(2)
C35 H35 0.9500
C36 C37 1.371(2)
C36 H36 0.9500
C37 N38 1.3499(19)
C37 H37 0.9500
N21 H21 0.8800

loop_
_geom_hbond_atom_site_label_D
_geom_hbond_atom_site_label_H
_geom_hbond_atom_site_label_A
_geom_hbond_distance_DH
_geom_hbond_distance_HA
_geom_hbond_distance_DA
_geom_hbond_angle_DHA
N21 H21 N38 0.88 2.50 3.3451(17) 161.7

loop_
_geom_torsion_atom_site_label_1
_geom_torsion_atom_site_label_2
_geom_torsion_atom_site_label_3
_geom_torsion_atom_site_label_4
_geom_torsion
C9 C1 C2 C3 1.73(18)
C11 C1 C2 C3 -179.17(11)
C1 C2 C3 C4 0.01(19)
C2 C3 C4 N21 178.04(11)
C2 C3 C4 C10 -1.98(18)
C10 C5 C6 C7 1.1(2)
C5 C6 C7 C8 -1.2(2)
C6 C7 C8 C9 0.48(19)
C6 C7 C8 C13 -178.38(11)
C7 C8 C9 C1 -178.86(11)
C13 C8 C9 C1 -0.01(18)
C7 C8 C9 C10 0.32(18)
C13 C8 C9 C10 179.17(11)
C2 C1 C9 C8 177.71(11)
C11 C1 C9 C8 -1.39(18)
C2 C1 C9 C10 -1.46(18)
C11 C1 C9 C10 179.44(11)
C6 C5 C10 C9 -0.25(19)
C6 C5 C10 C4 178.96(12)
C8 C9 C10 C5 -0.44(17)
C1 C9 C10 C5 178.74(11)
C8 C9 C10 C4 -179.68(11)
C1 C9 C10 C4 -0.49(17)
N21 C4 C10 C5 2.96(18)
C3 C4 C10 C5 -177.02(11)
N21 C4 C10 C9 -177.84(11)
C3 C4 C10 C9 2.19(17)
C2 C1 C11 O6 -0.69(19)
C9 C1 C11 O6 178.40(12)
C2 C1 C11 N12 180.00(11)
C9 C1 C11 N12 -0.92(17)
C7 C8 C13 O14 2.77(19)
C9 C8 C13 O14 -176.11(12)
C7 C8 C13 N12 -177.48(11)
C9 C8 C13 N12 3.64(17)
N12 C16 C17 O18 -8.69(19)
N12 C16 C17 O19 172.19(10)
N21 C22 C23 N24 61.00(13)
N24 C25 C26 N31 88.32(14)
N24 C25 C26 C27 -89.88(15)
N31 C26 C27 C28 -0.8(2)
C25 C26 C27 C28 177.32(12)
C26 C27 C28 C29 0.0(2)
C27 C28 C29 C30 0.9(2)
C28 C29 C30 N31 -1.2(2)
N24 C32 C33 N38 18.53(19)
N24 C32 C33 C34 -163.80(13)
N38 C33 C34 C35 1.0(2)
C32 C33 C34 C35 -176.65(15)
C33 C34 C35 C36 -0.7(3)
C34 C35 C36 C37 0.1(3)
C35 C36 C37 N38 0.3(3)
O14 C13 N12 C11 173.35(12)
C8 C13 N12 C11 -6.41(18)
O14 C13 N12 C16 1.82(18)
C8 C13 N12 C16 -177.94(10)
O6 C11 N12 C13 -174.27(12)
C1 C11 N12 C13 5.09(18)
O6 C11 N12 C16 -2.78(17)
C1 C11 N12 C16 176.58(10)
C17 C16 N12 C13 88.87(13)
C17 C16 N12 C11 -83.40(13)
C3 C4 N21 C22 1.41(19)
C10 C4 N21 C22 -178.57(11)
C23 C22 N21 C4 177.32(11)
C33 C32 N24 C23 75.19(15)
C33 C32 N24 C25 -155.29(12)
C22 C23 N24 C32 -155.31(11)
C22 C23 N24 C25 75.84(13)
C26 C25 N24 C32 -62.02(15)
C26 C25 N24 C23 66.50(14)
C29 C30 N31 C26 0.5(2)
C27 C26 N31 C30 0.56(19)
C25 C26 N31 C30 -177.60(12)
C34 C33 N38 C37 -0.6(2)
C32 C33 N38 C37 176.95(13)
C36 C37 N38 C33 0.0(2)
O18 C17 O19 C19 -1.21(19)
C16 C17 O19 C19 177.93(11)
C20 C19 O19 C17 -172.72(11)
